data_2241176
loop_
_publ_author_name
'Chandralekha, Kuppan'
'Gavaskar, Deivasigamani'
'Sureshbabu, Adukamparai Rajukrishnan'
'Lakshmi, Srinivasakannan'

_publ_section_title
;
 Crystal structure of
 5''-(4-chlorobenzylidene)-4'-(4-chlorophenyl)-1'-methyltrispiro[acenapthylene-1,2'-pyrrolidine-3',1''-cyclohexane-3'',2'''-[1,3]dioxane]-2(1<i>H</i>),6''-dione
;
_journal_coeditor_code RZ5168
_journal_issue 11
_journal_name_full 'Acta Crystallographica Section E'
_journal_page_first o814
_journal_page_last o815
_journal_paper_doi 10.1107/S2056989015018034
_journal_volume 71
_journal_year 2015
_chemical_formula_iupac 'C36 H29 Cl2 N O4'
_chemical_formula_moiety 'C36 H29 Cl2 N O4'
_chemical_formula_sum 'C36 H29 Cl2 N O4'
_chemical_formula_weight 610.50
_chemical_name_systematic
5''-(4-Chlorobenzylidene)-4'-(4-chlorophenyl)-1'-methyltrispiro[acenapthylene-1,2'-pyrrolidine-3',1''-cyclohexane-3'',2'''-[1,3]dioxane]-2(1<i>H</i>),6''-dione
_space_group_crystal_system triclinic
_space_group_IT_number 2
_space_group_name_Hall '-P 1'
_space_group_name_H-M_alt 'P -1'
_symmetry_space_group_name_Hall '-P 1'
_symmetry_space_group_name_H-M 'P -1'
_atom_sites_solution_hydrogens geom
_audit_creation_method SHELXL-2014/7
_cell_angle_alpha 88.679(2)
_cell_angle_beta 83.263(2)
_cell_angle_gamma 87.408(2)
_cell_formula_units_Z 2
_cell_length_a 8.9791(4)
_cell_length_b 10.3080(5)
_cell_length_c 15.7653(6)
_cell_measurement_temperature 293(2)
_cell_measurement_theta_max 24.995
_cell_measurement_theta_min 1.301
_cell_volume 1447.39(11)
_computing_cell_refinement
;
SAINT (Bruker, 2004)
;
_computing_data_collection
;
APEX2 (Bruker, 2004)
;
_computing_data_reduction
;
SAINT (Bruker, 2004)
;
_computing_molecular_graphics
;
ORTEP-3 for Windows (Farrugia, 2012)  and PLATON (Spek,2009)
;
_computing_publication_material
;
publCIF (Westrip, 2010)
;
_computing_structure_refinement
;
SHELXL2014 (Sheldrick, 2015)
;
_computing_structure_solution
;
SHELXS97 (Sheldrick, 2008)
;
_diffrn_ambient_temperature 293(2)
_diffrn_measured_fraction_theta_full 1.000
_diffrn_measured_fraction_theta_max 1.000
_diffrn_measurement_device_type 'Bruker Kappa APEXII CCD'
_diffrn_measurement_method 'bruker axs kappa apex2 CCD Diffractometer'
_diffrn_radiation_monochromator graphite
_diffrn_radiation_type MoK\a
_diffrn_radiation_wavelength 0.71073
_diffrn_reflns_av_R_equivalents 0.0270
_diffrn_reflns_limit_h_max 10
_diffrn_reflns_limit_h_min -10
_diffrn_reflns_limit_k_max 12
_diffrn_reflns_limit_k_min -12
_diffrn_reflns_limit_l_max 18
_diffrn_reflns_limit_l_min -18
_diffrn_reflns_number 39174
_diffrn_reflns_theta_full 24.995
_diffrn_reflns_theta_max 24.995
_diffrn_reflns_theta_min 1.978
_exptl_absorpt_coefficient_mu 0.268
_exptl_absorpt_correction_T_max 0.7459
_exptl_absorpt_correction_T_min 0.7079
_exptl_absorpt_correction_type multi-scan
_exptl_absorpt_process_details
;
(SADABS; Bruker, 2004)
;
_exptl_crystal_colour colourless
_exptl_crystal_density_diffrn 1.401
_exptl_crystal_density_method 'not measured'
_exptl_crystal_description block
_exptl_crystal_F_000 636
_exptl_crystal_size_max 0.350
_exptl_crystal_size_mid 0.300
_exptl_crystal_size_min 0.250
_refine_diff_density_max 0.467
_refine_diff_density_min -0.334
_refine_ls_extinction_method none
_refine_ls_goodness_of_fit_ref 1.064
_refine_ls_hydrogen_treatment constr
_refine_ls_matrix_type full
_refine_ls_number_parameters 389
_refine_ls_number_reflns 5104
_refine_ls_number_restraints 0
_refine_ls_restrained_S_all 1.064
_refine_ls_R_factor_all 0.0582
_refine_ls_R_factor_gt 0.0408
_refine_ls_shift/su_max 0.000
_refine_ls_shift/su_mean 0.000
_refine_ls_structure_factor_coef Fsqd
_refine_ls_weighting_details 'w=1/[\s^2^(Fo^2^)+(0.0381P)^2^+1.0322P] where P=(Fo^2^+2Fc^2^)/3'
_refine_ls_weighting_scheme calc
_refine_ls_wR_factor_gt 0.0945
_refine_ls_wR_factor_ref 0.1109
_reflns_number_gt 3981
_reflns_number_total 5104
_reflns_threshold_expression 'I > 2\s(I)'
_cod_data_source_file rz5168sup1.cif
_cod_data_source_block I
_cod_database_code 2241176
_shelx_space_group_comment
;
The symmetry employed for this shelxl refinement is uniquely defined
by the following loop, which should always be used as a source of
symmetry information in preference to the above space-group names.
They are only intended as comments.
;
_shelx_estimated_absorpt_t_min 0.912
_shelx_estimated_absorpt_t_max 0.936

loop_
_space_group_symop_operation_xyz
'x, y, z'
'-x, -y, -z'

loop_
_atom_site_type_symbol
_atom_site_label
_atom_site_fract_x
_atom_site_fract_y
_atom_site_fract_z
_atom_site_U_iso_or_equiv
_atom_site_adp_type
_atom_site_calc_flag
_atom_site_occupancy
Cl Cl1 0.45365(8) 0.89061(6) 0.09442(5) 0.0637(2) Uani d 1
Cl Cl2 1.57635(8) 0.32960(7) 0.57298(5) 0.0672(2) Uani d 1
O O1 1.1573(2) 0.16684(18) 0.11243(12) 0.0626(5) Uani d 1
O O2 0.75080(16) 0.36814(16) 0.33228(9) 0.0459(4) Uani d 1
O O3 0.93988(18) 0.60388(15) 0.22420(10) 0.0488(4) Uani d 1
O O4 1.14319(18) 0.59140(16) 0.12382(10) 0.0513(4) Uani d 1
N N1 0.8362(2) 0.16901(18) 0.09369(12) 0.0424(4) Uani d 1
C C3 0.5243(3) 0.7341(2) 0.11282(16) 0.0455(6) Uani d 1
C C4 0.5993(3) 0.6655(2) 0.04656(15) 0.0503(6) Uani d 1
H H2 0.6140 0.7031 -0.0078 0.060 Uiso calc 1
C C5 0.6531(3) 0.5403(2) 0.06081(15) 0.0473(6) Uani d 1
H H3 0.7022 0.4934 0.0154 0.057 Uiso calc 1
C C2 0.5025(3) 0.6802(2) 0.19309(16) 0.0507(6) Uani d 1
H H4 0.4508 0.7269 0.2379 0.061 Uiso calc 1
C C1 0.5579(3) 0.5557(2) 0.20679(15) 0.0454(5) Uani d 1
H H5 0.5431 0.5192 0.2615 0.055 Uiso calc 1
C C6 0.6351(2) 0.4832(2) 0.14162(14) 0.0400(5) Uani d 1
C C7 0.6956(2) 0.3479(2) 0.16184(14) 0.0393(5) Uani d 1
H H7 0.6299 0.3155 0.2111 0.047 Uiso calc 1
C C8 0.6974(3) 0.2474(2) 0.09179(16) 0.0508(6) Uani d 1
H H8A 0.6112 0.1935 0.1027 0.061 Uiso calc 1
H H8B 0.6950 0.2901 0.0365 0.061 Uiso calc 1
C C9 0.8264(3) 0.0346(2) 0.06982(17) 0.0550(6) Uani d 1
H H9A 0.9222 -0.0101 0.0717 0.082 Uiso calc 1
H H9B 0.7983 0.0318 0.0130 0.082 Uiso calc 1
H H9C 0.7524 -0.0066 0.1090 0.082 Uiso calc 1
C C10 0.8921(2) 0.1864(2) 0.17486(13) 0.0375(5) Uani d 1
C C11 0.8580(2) 0.3381(2) 0.18748(13) 0.0353(5) Uani d 1
C C12 0.9679(2) 0.4220(2) 0.12925(13) 0.0384(5) Uani d 1
H H12A 1.0427 0.3656 0.0973 0.046 Uiso calc 1
H H12B 0.9131 0.4705 0.0886 0.046 Uiso calc 1
C C13 1.0458(2) 0.5155(2) 0.17975(14) 0.0396(5) Uani d 1
C C17 0.9409(4) 0.7206(3) 0.1776(2) 0.0748(9) Uani d 1
H H14A 0.9291 0.7940 0.2156 0.090 Uiso calc 1
H H14B 0.8603 0.7256 0.1416 0.090 Uiso calc 1
C C18 1.0865(4) 0.7201(3) 0.1258(2) 0.0809(10) Uani d 1
H H15A 1.0755 0.7521 0.0685 0.097 Uiso calc 1
H H15B 1.1539 0.7751 0.1508 0.097 Uiso calc 1
C C14 1.1287(2) 0.4436(2) 0.24586(14) 0.0413(5) Uani d 1
H H16A 1.1970 0.3772 0.2188 0.050 Uiso calc 1
H H16B 1.1867 0.5033 0.2739 0.050 Uiso calc 1
C C15 1.0139(2) 0.3824(2) 0.31022(13) 0.0348(5) Uani d 1
C C16 0.8631(2) 0.36672(19) 0.28166(13) 0.0350(5) Uani d 1
C C23 1.4171(3) 0.3371(2) 0.51992(15) 0.0436(5) Uani d 1
C C20 1.1664(2) 0.3461(2) 0.43347(13) 0.0367(5) Uani d 1
C C25 1.1547(3) 0.3680(2) 0.52061(14) 0.0433(5) Uani d 1
H H21 1.0604 0.3854 0.5503 0.052 Uiso calc 1
C C24 1.2791(3) 0.3647(2) 0.56416(14) 0.0470(6) Uani d 1
H H22 1.2697 0.3807 0.6224 0.056 Uiso calc 1
C C19 1.0309(2) 0.3480(2) 0.39060(13) 0.0375(5) Uani d 1
H H23 0.9447 0.3217 0.4239 0.045 Uiso calc 1
C C22 1.4334(3) 0.3129(2) 0.43433(15) 0.0470(6) Uani d 1
H H24 1.5278 0.2929 0.4055 0.056 Uiso calc 1
C C21 1.3083(3) 0.3183(2) 0.39151(14) 0.0447(5) Uani d 1
H H25 1.3192 0.3031 0.3332 0.054 Uiso calc 1
C C26 1.0622(3) 0.1453(2) 0.17153(15) 0.0446(5) Uani d 1
C C27 1.0841(3) 0.0720(2) 0.25048(16) 0.0470(6) Uani d 1
C C28 1.2105(3) 0.0226(3) 0.2827(2) 0.0642(7) Uani d 1
H H28 1.3058 0.0357 0.2547 0.077 Uiso calc 1
C C29 1.1902(4) -0.0486(3) 0.3599(2) 0.0792(10) Uani d 1
H H29 1.2747 -0.0815 0.3834 0.095 Uiso calc 1
C C30 1.0535(4) -0.0715(3) 0.4015(2) 0.0762(9) Uani d 1
H H30 1.0464 -0.1198 0.4523 0.091 Uiso calc 1
C C31 0.9216(3) -0.0235(2) 0.36937(17) 0.0576(7) Uani d 1
C C32 0.9431(3) 0.0500(2) 0.29316(15) 0.0453(6) Uani d 1
C C33 0.8251(3) 0.1058(2) 0.25144(14) 0.0421(5) Uani d 1
C C34 0.6825(3) 0.0812(2) 0.28446(18) 0.0566(7) Uani d 1
H H34 0.6013 0.1125 0.2573 0.068 Uiso calc 1
C C35 0.6596(4) 0.0064(3) 0.3614(2) 0.0721(8) Uani d 1
H H35 0.5617 -0.0099 0.3842 0.086 Uiso calc 1
C C36 0.7742(4) -0.0422(3) 0.40321(19) 0.0705(8) Uani d 1
H H36 0.7540 -0.0881 0.4545 0.085 Uiso calc 1

loop_
_atom_site_aniso_label
_atom_site_aniso_U_11
_atom_site_aniso_U_22
_atom_site_aniso_U_33
_atom_site_aniso_U_12
_atom_site_aniso_U_13
_atom_site_aniso_U_23
Cl1 0.0657(4) 0.0445(4) 0.0836(5) 0.0004(3) -0.0236(4) 0.0104(3)
Cl2 0.0661(4) 0.0741(5) 0.0669(4) -0.0023(4) -0.0323(3) 0.0069(3)
O1 0.0480(10) 0.0648(12) 0.0705(12) 0.0030(9) 0.0100(9) -0.0047(9)
O2 0.0358(9) 0.0582(10) 0.0420(9) -0.0058(7) 0.0034(7) 0.0005(7)
O3 0.0541(10) 0.0360(8) 0.0530(10) -0.0022(7) 0.0066(8) 0.0032(7)
O4 0.0497(10) 0.0475(10) 0.0544(10) -0.0141(8) 0.0064(8) 0.0109(8)
N1 0.0462(11) 0.0384(10) 0.0442(10) -0.0019(8) -0.0114(8) -0.0042(8)
C3 0.0378(12) 0.0440(13) 0.0563(14) -0.0015(10) -0.0132(11) 0.0049(11)
C4 0.0476(14) 0.0594(15) 0.0446(13) -0.0017(12) -0.0111(11) 0.0145(12)
C5 0.0461(13) 0.0559(15) 0.0391(12) 0.0047(11) -0.0057(10) 0.0017(11)
C2 0.0523(15) 0.0515(14) 0.0471(14) 0.0076(11) -0.0053(11) -0.0009(11)
C1 0.0447(13) 0.0499(14) 0.0408(12) 0.0022(11) -0.0042(10) 0.0068(10)
C6 0.0339(11) 0.0451(13) 0.0421(12) -0.0023(9) -0.0095(9) 0.0018(10)
C7 0.0347(11) 0.0410(12) 0.0429(12) -0.0040(9) -0.0074(9) 0.0033(10)
C8 0.0517(14) 0.0466(14) 0.0576(15) -0.0014(11) -0.0205(12) -0.0053(11)
C9 0.0609(16) 0.0458(14) 0.0605(16) -0.0031(12) -0.0145(13) -0.0113(12)
C10 0.0365(11) 0.0355(11) 0.0409(12) -0.0018(9) -0.0058(9) -0.0004(9)
C11 0.0344(11) 0.0356(11) 0.0357(11) -0.0033(9) -0.0035(9) 0.0012(9)
C12 0.0387(12) 0.0406(12) 0.0353(11) -0.0027(9) -0.0023(9) 0.0048(9)
C13 0.0370(12) 0.0391(12) 0.0409(12) -0.0065(9) 0.0035(9) 0.0036(9)
C17 0.088(2) 0.0403(15) 0.090(2) -0.0014(14) 0.0106(17) 0.0142(14)
C18 0.088(2) 0.0489(17) 0.099(2) -0.0113(15) 0.0167(19) 0.0204(16)
C14 0.0362(12) 0.0484(13) 0.0398(12) -0.0099(10) -0.0041(9) 0.0014(10)
C15 0.0344(11) 0.0324(11) 0.0374(11) -0.0025(9) -0.0022(9) -0.0037(9)
C16 0.0356(12) 0.0300(11) 0.0389(11) -0.0037(9) -0.0019(9) 0.0039(9)
C23 0.0511(14) 0.0352(12) 0.0470(13) -0.0038(10) -0.0159(11) 0.0054(10)
C20 0.0424(12) 0.0326(11) 0.0353(11) -0.0032(9) -0.0049(9) 0.0021(9)
C25 0.0494(14) 0.0416(13) 0.0373(12) 0.0056(10) -0.0010(10) -0.0001(10)
C24 0.0655(16) 0.0419(13) 0.0341(12) 0.0033(11) -0.0102(11) -0.0022(10)
C19 0.0376(12) 0.0375(12) 0.0359(11) -0.0014(9) 0.0014(9) -0.0016(9)
C22 0.0406(13) 0.0551(15) 0.0444(13) -0.0027(11) -0.0019(10) 0.0046(11)
C21 0.0441(13) 0.0570(15) 0.0329(11) -0.0014(11) -0.0037(10) -0.0014(10)
C26 0.0425(13) 0.0394(13) 0.0519(14) 0.0008(10) -0.0051(11) -0.0094(10)
C27 0.0523(15) 0.0344(12) 0.0560(14) 0.0063(10) -0.0149(12) -0.0091(10)
C28 0.0631(18) 0.0515(16) 0.081(2) 0.0129(13) -0.0268(15) -0.0117(14)
C29 0.091(3) 0.0611(19) 0.091(2) 0.0178(17) -0.046(2) 0.0050(17)
C30 0.110(3) 0.0517(17) 0.072(2) 0.0041(17) -0.037(2) 0.0113(14)
C31 0.085(2) 0.0345(13) 0.0558(15) -0.0017(13) -0.0175(14) 0.0042(11)
C32 0.0600(15) 0.0276(11) 0.0503(13) 0.0005(10) -0.0154(11) -0.0041(10)
C33 0.0483(13) 0.0315(11) 0.0467(13) -0.0038(10) -0.0060(10) -0.0002(9)
C34 0.0519(15) 0.0457(14) 0.0708(17) -0.0119(12) 0.0000(13) 0.0096(12)
C35 0.072(2) 0.0567(17) 0.083(2) -0.0164(15) 0.0100(16) 0.0156(15)
C36 0.101(2) 0.0453(16) 0.0631(18) -0.0112(16) -0.0022(17) 0.0142(13)

loop_
_atom_type_symbol
_atom_type_description
_atom_type_scat_dispersion_real
_atom_type_scat_dispersion_imag
_atom_type_scat_source
C C 0.0033 0.0016 'International Tables Vol C Tables 4.2.6.8 and 6.1.1.4'
H H 0.0000 0.0000 'International Tables Vol C Tables 4.2.6.8 and 6.1.1.4'
Cl Cl 0.1484 0.1585 'International Tables Vol C Tables 4.2.6.8 and 6.1.1.4'
N N 0.0061 0.0033 'International Tables Vol C Tables 4.2.6.8 and 6.1.1.4'
O O 0.0106 0.0060 'International Tables Vol C Tables 4.2.6.8 and 6.1.1.4'

loop_
_geom_angle_atom_site_label_1
_geom_angle_atom_site_label_2
_geom_angle_atom_site_label_3
_geom_angle
C17 O3 C13 107.85(18)
C18 O4 C13 108.50(19)
C10 N1 C9 114.85(18)
C10 N1 C8 108.72(17)
C9 N1 C8 114.42(19)
C2 C3 C4 120.7(2)
C2 C3 Cl1 119.65(19)
C4 C3 Cl1 119.61(18)
C3 C4 C5 119.6(2)
C3 C4 H2 120.2
C5 C4 H2 120.2
C4 C5 C6 121.2(2)
C4 C5 H3 119.4
C6 C5 H3 119.4
C3 C2 C1 119.1(2)
C3 C2 H4 120.4
C1 C2 H4 120.4
C2 C1 C6 122.0(2)
C2 C1 H5 119.0
C6 C1 H5 119.0
C1 C6 C5 117.3(2)
C1 C6 C7 119.03(19)
C5 C6 C7 123.7(2)
C6 C7 C8 116.47(19)
C6 C7 C11 116.03(17)
C8 C7 C11 104.16(18)
C6 C7 H7 106.5
C8 C7 H7 106.5
C11 C7 H7 106.5
N1 C8 C7 106.23(18)
N1 C8 H8A 110.5
C7 C8 H8A 110.5
N1 C8 H8B 110.5
C7 C8 H8B 110.5
H8A C8 H8B 108.7
N1 C9 H9A 109.5
N1 C9 H9B 109.5
H9A C9 H9B 109.5
N1 C9 H9C 109.5
H9A C9 H9C 109.5
H9B C9 H9C 109.5
N1 C10 C33 117.84(18)
N1 C10 C26 111.85(17)
C33 C10 C26 101.27(17)
N1 C10 C11 100.67(16)
C33 C10 C11 112.28(17)
C26 C10 C11 113.53(17)
C16 C11 C12 111.26(17)
C16 C11 C7 112.58(17)
C12 C11 C7 112.80(17)
C16 C11 C10 107.85(16)
C12 C11 C10 112.76(17)
C7 C11 C10 98.95(16)
C13 C12 C11 112.03(17)
C13 C12 H12A 109.2
C11 C12 H12A 109.2
C13 C12 H12B 109.2
C11 C12 H12B 109.2
H12A C12 H12B 107.9
O4 C13 O3 106.47(17)
O4 C13 C12 109.99(17)
O3 C13 C12 110.72(18)
O4 C13 C14 111.57(18)
O3 C13 C14 107.20(17)
C12 C13 C14 110.77(18)
O3 C17 C18 105.4(2)
O3 C17 H14A 110.7
C18 C17 H14A 110.7
O3 C17 H14B 110.7
C18 C17 H14B 110.7
H14A C17 H14B 108.8
O4 C18 C17 106.9(2)
O4 C18 H15A 110.3
C17 C18 H15A 110.3
O4 C18 H15B 110.3
C17 C18 H15B 110.3
H15A C18 H15B 108.6
C15 C14 C13 107.91(17)
C15 C14 H16A 110.1
C13 C14 H16A 110.1
C15 C14 H16B 110.1
C13 C14 H16B 110.1
H16A C14 H16B 108.4
C19 C15 C16 117.20(18)
C19 C15 C14 126.80(19)
C16 C15 C14 115.89(17)
O2 C16 C15 121.13(19)
O2 C16 C11 121.43(19)
C15 C16 C11 117.25(17)
C22 C23 C24 121.6(2)
C22 C23 Cl2 118.41(19)
C24 C23 Cl2 119.95(18)
C21 C20 C25 117.6(2)
C21 C20 C19 122.78(19)
C25 C20 C19 119.6(2)
C24 C25 C20 121.6(2)
C24 C25 H21 119.2
C20 C25 H21 119.2
C23 C24 C25 118.6(2)
C23 C24 H22 120.7
C25 C24 H22 120.7
C15 C19 C20 128.7(2)
C15 C19 H23 115.6
C20 C19 H23 115.6
C23 C22 C21 119.1(2)
C23 C22 H24 120.5
C21 C22 H24 120.5
C22 C21 C20 121.4(2)
C22 C21 H25 119.3
C20 C21 H25 119.3
O1 C26 C27 126.6(2)
O1 C26 C10 125.3(2)
C27 C26 C10 108.02(19)
C28 C27 C32 120.2(2)
C28 C27 C26 132.2(3)
C32 C27 C26 107.5(2)
C27 C28 C29 117.2(3)
C27 C28 H28 121.4
C29 C28 H28 121.4
C30 C29 C28 123.0(3)
C30 C29 H29 118.5
C28 C29 H29 118.5
C29 C30 C31 121.1(3)
C29 C30 H30 119.4
C31 C30 H30 119.4
C36 C31 C32 116.7(3)
C36 C31 C30 127.7(3)
C32 C31 C30 115.6(3)
C27 C32 C31 122.9(2)
C27 C32 C33 113.3(2)
C31 C32 C33 123.8(2)
C34 C33 C32 117.9(2)
C34 C33 C10 133.5(2)
C32 C33 C10 108.6(2)
C33 C34 C35 118.7(3)
C33 C34 H34 120.7
C35 C34 H34 120.7
C36 C35 C34 122.9(3)
C36 C35 H35 118.6
C34 C35 H35 118.6
C35 C36 C31 119.9(3)
C35 C36 H36 120.0
C31 C36 H36 120.0

loop_
_geom_bond_atom_site_label_1
_geom_bond_atom_site_label_2
_geom_bond_distance
Cl1 C3 1.738(2)
Cl2 C23 1.737(2)
O1 C26 1.211(3)
O2 C16 1.210(2)
O3 C17 1.395(3)
O3 C13 1.421(3)
O4 C18 1.399(3)
O4 C13 1.415(2)
N1 C10 1.446(3)
N1 C9 1.453(3)
N1 C8 1.457(3)
C3 C2 1.367(3)
C3 C4 1.367(3)
C4 C5 1.380(3)
C4 H2 0.9300
C5 C6 1.386(3)
C5 H3 0.9300
C2 C1 1.377(3)
C2 H4 0.9300
C1 C6 1.384(3)
C1 H5 0.9300
C6 C7 1.515(3)
C7 C8 1.529(3)
C7 C11 1.556(3)
C7 H7 0.9800
C8 H8A 0.9700
C8 H8B 0.9700
C9 H9A 0.9600
C9 H9B 0.9600
C9 H9C 0.9600
C10 C33 1.529(3)
C10 C26 1.562(3)
C10 C11 1.592(3)
C11 C16 1.527(3)
C11 C12 1.547(3)
C12 C13 1.510(3)
C12 H12A 0.9700
C12 H12B 0.9700
C13 C14 1.512(3)
C17 C18 1.457(4)
C17 H14A 0.9700
C17 H14B 0.9700
C18 H15A 0.9700
C18 H15B 0.9700
C14 C15 1.508(3)
C14 H16A 0.9700
C14 H16B 0.9700
C15 C19 1.332(3)
C15 C16 1.493(3)
C23 C22 1.368(3)
C23 C24 1.370(3)
C20 C21 1.386(3)
C20 C25 1.388(3)
C20 C19 1.459(3)
C25 C24 1.377(3)
C25 H21 0.9300
C24 H22 0.9300
C19 H23 0.9300
C22 C21 1.375(3)
C22 H24 0.9300
C21 H25 0.9300
C26 C27 1.469(3)
C27 C28 1.370(3)
C27 C32 1.388(3)
C28 C29 1.404(4)
C28 H28 0.9300
C29 C30 1.350(5)
C29 H29 0.9300
C30 C31 1.407(4)
C30 H30 0.9300
C31 C36 1.388(4)
C31 C32 1.404(3)
C32 C33 1.406(3)
C33 C34 1.358(3)
C34 C35 1.422(4)
C34 H34 0.9300
C35 C36 1.357(4)
C35 H35 0.9300
C36 H36 0.9300

loop_
_geom_hbond_atom_site_label_D
_geom_hbond_atom_site_label_H
_geom_hbond_atom_site_label_A
_geom_hbond_site_symmetry_D
_geom_hbond_site_symmetry_H
_geom_hbond_site_symmetry_A
_geom_hbond_distance_DH
_geom_hbond_distance_HA
_geom_hbond_distance_DA
_geom_hbond_angle_DHA
C12 H12A O1 1_555 1_555 1_555 0.97 2.27 3.066(3) 139
C22 H24 O2 1_555 1_555 1_655 0.93 2.35 3.172(3) 148

loop_
_geom_torsion_atom_site_label_1
_geom_torsion_atom_site_label_2
_geom_torsion_atom_site_label_3
_geom_torsion_atom_site_label_4
_geom_torsion
C2 C3 C4 C5 0.2(4)
Cl1 C3 C4 C5 -178.79(18)
C3 C4 C5 C6 -1.3(4)
C4 C3 C2 C1 0.4(4)
Cl1 C3 C2 C1 179.47(19)
C3 C2 C1 C6 -0.1(4)
C2 C1 C6 C5 -0.9(3)
C2 C1 C6 C7 178.8(2)
C4 C5 C6 C1 1.6(3)
C4 C5 C6 C7 -178.0(2)
C1 C6 C7 C8 146.4(2)
C5 C6 C7 C8 -34.0(3)
C1 C6 C7 C11 -90.4(2)
C5 C6 C7 C11 89.2(3)
C10 N1 C8 C7 18.2(2)
C9 N1 C8 C7 148.1(2)
C6 C7 C8 N1 141.39(19)
C11 C7 C8 N1 12.3(2)
C9 N1 C10 C33 -47.3(3)
C8 N1 C10 C33 82.3(2)
C9 N1 C10 C26 69.4(2)
C8 N1 C10 C26 -160.95(18)
C9 N1 C10 C11 -169.71(18)
C8 N1 C10 C11 -40.1(2)
C6 C7 C11 C16 82.6(2)
C8 C7 C11 C16 -148.03(18)
C6 C7 C11 C12 -44.4(3)
C8 C7 C11 C12 85.0(2)
C6 C7 C11 C10 -163.76(18)
C8 C7 C11 C10 -34.4(2)
N1 C10 C11 C16 162.25(16)
C33 C10 C11 C16 36.0(2)
C26 C10 C11 C16 -78.1(2)
N1 C10 C11 C12 -74.5(2)
C33 C10 C11 C12 159.28(18)
C26 C10 C11 C12 45.2(2)
N1 C10 C11 C7 44.92(18)
C33 C10 C11 C7 -81.3(2)
C26 C10 C11 C7 164.59(17)
C16 C11 C12 C13 -3.0(2)
C7 C11 C12 C13 124.57(19)
C10 C11 C12 C13 -124.37(19)
C18 O4 C13 O3 -7.6(3)
C18 O4 C13 C12 112.5(2)
C18 O4 C13 C14 -124.2(2)
C17 O3 C13 O4 19.2(3)
C17 O3 C13 C12 -100.4(2)
C17 O3 C13 C14 138.7(2)
C11 C12 C13 O4 -179.10(17)
C11 C12 C13 O3 -61.7(2)
C11 C12 C13 C14 57.1(2)
C13 O3 C17 C18 -22.7(3)
C13 O4 C18 C17 -6.3(3)
O3 C17 C18 O4 17.9(4)
O4 C13 C14 C15 171.50(17)
O3 C13 C14 C15 55.3(2)
C12 C13 C14 C15 -65.6(2)
C13 C14 C15 C19 -156.5(2)
C13 C14 C15 C16 19.5(3)
C19 C15 C16 O2 25.5(3)
C14 C15 C16 O2 -150.9(2)
C19 C15 C16 C11 -149.76(19)
C14 C15 C16 C11 33.9(3)
C12 C11 C16 O2 142.6(2)
C7 C11 C16 O2 14.9(3)
C10 C11 C16 O2 -93.2(2)
C12 C11 C16 C15 -42.2(2)
C7 C11 C16 C15 -169.89(17)
C10 C11 C16 C15 82.0(2)
C21 C20 C25 C24 1.0(3)
C19 C20 C25 C24 178.7(2)
C22 C23 C24 C25 -0.2(3)
Cl2 C23 C24 C25 -179.04(17)
C20 C25 C24 C23 -0.9(3)
C16 C15 C19 C20 176.2(2)
C14 C15 C19 C20 -7.9(4)
C21 C20 C19 C15 -33.0(4)
C25 C20 C19 C15 149.5(2)
C24 C23 C22 C21 1.1(4)
Cl2 C23 C22 C21 179.93(18)
C23 C22 C21 C20 -0.9(4)
C25 C20 C21 C22 -0.1(3)
C19 C20 C21 C22 -177.7(2)
N1 C10 C26 O1 40.2(3)
C33 C10 C26 O1 166.5(2)
C11 C10 C26 O1 -72.9(3)
N1 C10 C26 C27 -137.47(19)
C33 C10 C26 C27 -11.1(2)
C11 C10 C26 C27 109.4(2)
O1 C26 C27 C28 7.9(4)
C10 C26 C27 C28 -174.5(2)
O1 C26 C27 C32 -169.1(2)
C10 C26 C27 C32 8.5(2)
C32 C27 C28 C29 -0.6(4)
C26 C27 C28 C29 -177.3(3)
C27 C28 C29 C30 1.2(5)
C28 C29 C30 C31 -0.4(5)
C29 C30 C31 C36 177.8(3)
C29 C30 C31 C32 -0.9(4)
C28 C27 C32 C31 -0.8(4)
C26 C27 C32 C31 176.7(2)
C28 C27 C32 C33 -179.3(2)
C26 C27 C32 C33 -1.9(3)
C36 C31 C32 C27 -177.4(2)
C30 C31 C32 C27 1.5(4)
C36 C31 C32 C33 1.1(4)
C30 C31 C32 C33 180.0(2)
C27 C32 C33 C34 174.9(2)
C31 C32 C33 C34 -3.7(4)
C27 C32 C33 C10 -5.6(3)
C31 C32 C33 C10 175.8(2)
N1 C10 C33 C34 -48.3(4)
C26 C10 C33 C34 -170.6(3)
C11 C10 C33 C34 67.9(3)
N1 C10 C33 C32 132.3(2)
C26 C10 C33 C32 10.0(2)
C11 C10 C33 C32 -111.4(2)
C32 C33 C34 C35 3.2(4)
C10 C33 C34 C35 -176.1(2)
C33 C34 C35 C36 -0.4(4)
C34 C35 C36 C31 -2.2(5)
C32 C31 C36 C35 1.9(4)
C30 C31 C36 C35 -176.9(3)

_cod_database_fobs_code 2241176
